data_7219380
loop_
_publ_author_name
'huang, shaofeng'
'zhao, hua'
'Li, Xiaoyan'
'wang, lin'
'Sun, Hongjian'

_publ_section_title
;
 Synthesis of [POCOP]-Pincer Iron and Cobalt Complexes via Csp3-H
 Activation and Catalytic Application of Iron Hydride in Hydrosilylation
 Reactions
;
_journal_name_full 'RSC Adv.'
_journal_paper_doi 10.1039/C5RA00072F
_journal_year 2015
_chemical_formula_sum 'C59 H80 Fe O2 P4'
_chemical_formula_weight 1000.96
_chemical_name_systematic
; 
 ? 
;
_space_group_IT_number 14
_symmetry_cell_setting monoclinic
_symmetry_space_group_name_Hall '-P 2yn'
_symmetry_space_group_name_H-M 'P 1 21/n 1'
_atom_sites_solution_hydrogens geom
_atom_sites_solution_primary direct
_atom_sites_solution_secondary difmap
_audit_creation_method SHELXL-97
_audit_update_record
;
2013-12-14 deposited with the CCDC.
2015-01-23 downloaded from the CCDC.
;
_cell_angle_alpha 90.00
_cell_angle_beta 115.18(3)
_cell_angle_gamma 90.00
_cell_formula_units_Z 4
_cell_length_a 21.067(4)
_cell_length_b 12.873(3)
_cell_length_c 22.808(5)
_cell_measurement_temperature 293(2)
_cell_volume 5598(2)
_computing_structure_refinement 'SHELXL-97 (Sheldrick, 1997)'
_computing_structure_solution 'SHELXS-97 (Sheldrick, 1990)'
_diffrn_ambient_temperature 293(2)
_diffrn_measured_fraction_theta_full 0.976
_diffrn_measured_fraction_theta_max 0.976
_diffrn_radiation_monochromator graphite
_diffrn_radiation_source 'fine-focus sealed tube'
_diffrn_radiation_type MoK\a
_diffrn_radiation_wavelength 0.71073
_diffrn_reflns_av_R_equivalents 0.0793
_diffrn_reflns_av_sigmaI/netI 0.1157
_diffrn_reflns_limit_h_max 27
_diffrn_reflns_limit_h_min -26
_diffrn_reflns_limit_k_max 16
_diffrn_reflns_limit_k_min -15
_diffrn_reflns_limit_l_max 29
_diffrn_reflns_limit_l_min -18
_diffrn_reflns_number 31954
_diffrn_reflns_theta_full 27.56
_diffrn_reflns_theta_max 27.56
_diffrn_reflns_theta_min 1.10
_exptl_absorpt_coefficient_mu 0.423
_exptl_crystal_density_diffrn 1.188
_exptl_crystal_density_method 'not measured'
_exptl_crystal_F_000 2144
_refine_diff_density_max 0.579
_refine_diff_density_min -0.662
_refine_diff_density_rms 0.089
_refine_ls_extinction_method none
_refine_ls_goodness_of_fit_ref 0.962
_refine_ls_hydrogen_treatment mixed
_refine_ls_matrix_type full
_refine_ls_number_parameters 633
_refine_ls_number_reflns 12629
_refine_ls_number_restraints 30
_refine_ls_restrained_S_all 0.974
_refine_ls_R_factor_all 0.1325
_refine_ls_R_factor_gt 0.0569
_refine_ls_shift/su_max 0.001
_refine_ls_shift/su_mean 0.000
_refine_ls_structure_factor_coef Fsqd
_refine_ls_weighting_details 'calc w=1/[\s^2^(Fo^2^)+(0.0770P)^2^+0.0000P] where P=(Fo^2^+2Fc^2^)/3'
_refine_ls_weighting_scheme calc
_refine_ls_wR_factor_gt 0.1318
_refine_ls_wR_factor_ref 0.1701
_reflns_number_gt 6628
_reflns_number_total 12629
_reflns_threshold_expression >2sigma(I)
_cod_data_source_file c5ra00072f2.cif
_cod_data_source_block a
_cod_depositor_comments
;
The following automatic conversions were performed:

'_symmetry_cell_setting' value 'Monoclinic' changed to 'monoclinic'
according to
/usr/data/users/saulius/crontab/automatic-downloads/rss-feeds/RSC/lib/dictionaries/cif_core.dic
dictionary named 'cif_core.dic' version 2.4.2 from 2011-04-26.

Automatic conversion script
Id: cif_fix_values 3008 2015-01-20 13:52:24Z robertas 
;
_cod_original_cell_volume 5598.0(19)
_cod_original_sg_symbol_H-M P2(1)/n
_cod_database_code 7219380

loop_
_symmetry_equiv_pos_as_xyz
'x, y, z'
'-x+1/2, y+1/2, -z+1/2'
'-x, -y, -z'
'x-1/2, -y-1/2, z-1/2'

loop_
_atom_site_label
_atom_site_type_symbol
_atom_site_fract_x
_atom_site_fract_y
_atom_site_fract_z
_atom_site_U_iso_or_equiv
_atom_site_adp_type
_atom_site_occupancy
_atom_site_symmetry_multiplicity
_atom_site_calc_flag
_atom_site_refinement_flags
_atom_site_disorder_assembly
_atom_site_disorder_group
Fe1 Fe 0.80338(3) 0.77648(4) 0.52661(2) 0.02672(15) Uani 1 1 d . . .
P1 P 0.77993(5) 0.60920(8) 0.53368(5) 0.0353(3) Uani 1 1 d . . .
P2 P 0.77329(5) 0.76965(8) 0.41860(5) 0.0327(2) Uani 1 1 d . . .
P3 P 0.71627(5) 0.83535(7) 0.54151(5) 0.0288(2) Uani 1 1 d . . .
P4 P 0.91559(5) 0.77148(7) 0.56857(5) 0.0279(2) Uani 1 1 d . . .
O1 O 0.95471(11) 0.87697(17) 0.61045(11) 0.0296(6) Uani 1 1 d . . .
O2 O 0.67492(12) 0.94185(18) 0.50294(11) 0.0313(6) Uani 1 1 d . . .
C1 C 0.7757(2) 0.5661(3) 0.6086(2) 0.0478(11) Uani 1 1 d . . .
H1A H 0.7498 0.6158 0.6211 0.072 Uiso 1 1 calc R . .
H1B H 0.8224 0.5601 0.6424 0.072 Uiso 1 1 calc R . .
H1C H 0.7528 0.4998 0.6016 0.072 Uiso 1 1 calc R . .
C2 C 0.6960(2) 0.5534(3) 0.4762(2) 0.0485(11) Uani 1 1 d . . .
H2A H 0.6985 0.4789 0.4789 0.073 Uiso 1 1 calc R . .
H2B H 0.6867 0.5747 0.4330 0.073 Uiso 1 1 calc R . .
H2C H 0.6589 0.5773 0.4867 0.073 Uiso 1 1 calc R . .
C3 C 0.8390(2) 0.5083(3) 0.5291(2) 0.0450(11) Uani 1 1 d . . .
H3A H 0.8850 0.5183 0.5633 0.068 Uiso 1 1 calc R . .
H3B H 0.8413 0.5125 0.4880 0.068 Uiso 1 1 calc R . .
H3C H 0.8216 0.4412 0.5335 0.068 Uiso 1 1 calc R . .
C4 C 0.6846(2) 0.8090(3) 0.36184(19) 0.0488(11) Uani 1 1 d . . .
H4A H 0.6759 0.8787 0.3714 0.073 Uiso 1 1 calc R . .
H4B H 0.6509 0.7630 0.3661 0.073 Uiso 1 1 calc R . .
H4C H 0.6805 0.8057 0.3183 0.073 Uiso 1 1 calc R . .
C5 C 0.8233(2) 0.8468(3) 0.38498(18) 0.0390(10) Uani 1 1 d . . .
H5A H 0.8033 0.8381 0.3388 0.059 Uiso 1 1 calc R . .
H5B H 0.8712 0.8238 0.4034 0.059 Uiso 1 1 calc R . .
H5C H 0.8216 0.9188 0.3952 0.059 Uiso 1 1 calc R . .
C6 C 0.7777(2) 0.6462(3) 0.37911(19) 0.0474(11) Uani 1 1 d . . .
H6A H 0.7640 0.6581 0.3338 0.071 Uiso 1 1 calc R . .
H6B H 0.7466 0.5965 0.3844 0.071 Uiso 1 1 calc R . .
H6C H 0.8248 0.6200 0.3986 0.071 Uiso 1 1 calc R . .
C7 C 0.6352(2) 0.7602(3) 0.5226(2) 0.0353(9) Uani 1 1 d . . .
C8 C 0.5868(2) 0.7505(3) 0.4584(2) 0.0430(10) Uani 1 1 d . . .
H8 H 0.5941 0.7854 0.4261 0.052 Uiso 1 1 calc R . .
C9 C 0.5280(2) 0.6894(4) 0.4422(3) 0.0564(13) Uani 1 1 d . . .
H9 H 0.4954 0.6844 0.3992 0.068 Uiso 1 1 calc R . .
C10 C 0.5171(3) 0.6360(4) 0.4893(3) 0.0663(15) Uani 1 1 d . . .
H10 H 0.4776 0.5942 0.4780 0.080 Uiso 1 1 calc R . .
C11 C 0.5640(2) 0.6440(3) 0.5524(3) 0.0559(13) Uani 1 1 d . . .
H11 H 0.5566 0.6075 0.5841 0.067 Uiso 1 1 calc R . .
C12 C 0.6227(2) 0.7065(3) 0.5696(2) 0.0422(10) Uani 1 1 d . . .
H12 H 0.6541 0.7127 0.6130 0.051 Uiso 1 1 calc R . .
C13 C 0.72993(19) 0.8805(3) 0.62319(17) 0.0290(8) Uani 1 1 d . . .
C14 C 0.6758(2) 0.9344(3) 0.6298(2) 0.0374(9) Uani 1 1 d . . .
H14 H 0.6336 0.9441 0.5935 0.045 Uiso 1 1 calc R . .
C15 C 0.6831(2) 0.9736(3) 0.6885(2) 0.0456(11) Uani 1 1 d . . .
H15 H 0.6461 1.0092 0.6914 0.055 Uiso 1 1 calc R . .
C16 C 0.7447(2) 0.9601(3) 0.7425(2) 0.0453(11) Uani 1 1 d . . .
H16 H 0.7498 0.9869 0.7822 0.054 Uiso 1 1 calc R . .
C17 C 0.7988(2) 0.9068(3) 0.73782(19) 0.0471(11) Uani 1 1 d . . .
H17 H 0.8407 0.8968 0.7744 0.057 Uiso 1 1 calc R . .
C18 C 0.7910(2) 0.8678(3) 0.67835(18) 0.0367(9) Uani 1 1 d . . .
H18 H 0.8281 0.8321 0.6758 0.044 Uiso 1 1 calc R . .
C19 C 0.96479(18) 0.7689(3) 0.51926(18) 0.0313(8) Uani 1 1 d . . .
C20 C 0.9630(2) 0.6792(3) 0.4840(2) 0.0427(10) Uani 1 1 d . . .
H20 H 0.9407 0.6201 0.4894 0.051 Uiso 1 1 calc R . .
C21 C 0.9941(2) 0.6768(4) 0.4409(2) 0.0572(13) Uani 1 1 d . . .
H21 H 0.9933 0.6158 0.4188 0.069 Uiso 1 1 calc R . .
C22 C 1.0258(2) 0.7637(4) 0.4310(2) 0.0602(13) Uani 1 1 d . . .
H22 H 1.0452 0.7626 0.4012 0.072 Uiso 1 1 calc R . .
C23 C 1.0286(2) 0.8524(4) 0.4655(2) 0.0488(11) Uani 1 1 d . . .
H23 H 1.0508 0.9113 0.4596 0.059 Uiso 1 1 calc R . .
C24 C 0.99861(19) 0.8550(3) 0.50937(19) 0.0395(10) Uani 1 1 d . . .
H24 H 1.0013 0.9157 0.5325 0.047 Uiso 1 1 calc R . .
C25 C 1.0274(2) 0.6295(3) 0.6363(2) 0.0476(11) Uani 1 1 d . . .
H25 H 1.0444 0.6448 0.6058 0.057 Uiso 1 1 calc R . .
C26 C 1.0642(2) 0.5608(3) 0.6865(2) 0.0560(13) Uani 1 1 d . . .
H26 H 1.1052 0.5302 0.6889 0.067 Uiso 1 1 calc R . .
C27 C 1.0404(2) 0.5379(3) 0.7322(2) 0.0581(13) Uani 1 1 d . . .
H27 H 1.0648 0.4911 0.7652 0.070 Uiso 1 1 calc R . .
C28 C 0.9806(2) 0.5841(4) 0.7293(2) 0.0594(13) Uani 1 1 d . . .
H28 H 0.9645 0.5696 0.7606 0.071 Uiso 1 1 calc R . .
C29 C 0.9439(2) 0.6527(3) 0.6792(2) 0.0472(11) Uani 1 1 d . . .
H29 H 0.9036 0.6843 0.6778 0.057 Uiso 1 1 calc R . .
C30 C 0.96584(19) 0.6753(3) 0.63124(18) 0.0345(9) Uani 1 1 d . . .
C31 C 0.82268(17) 0.9405(2) 0.52077(16) 0.0234(8) Uani 1 1 d . . .
H31A H 0.8591 0.9423 0.5048 0.028 Uiso 1 1 calc R . .
C32 C 0.85672(17) 0.9902(2) 0.58631(16) 0.0239(8) Uani 1 1 d . . .
C33 C 0.82659(17) 1.0741(3) 0.60463(16) 0.0264(8) Uani 1 1 d . . .
H33 H 0.7823 1.0974 0.5763 0.032 Uiso 1 1 calc R . .
C34 C 0.86137(18) 1.1230(3) 0.66394(17) 0.0290(8) Uani 1 1 d . . .
C35 C 0.92675(19) 1.0870(3) 0.70459(17) 0.0310(8) Uani 1 1 d . . .
H35 H 0.9502 1.1199 0.7444 0.037 Uiso 1 1 calc R . .
C36 C 0.96028(18) 1.0039(3) 0.68988(17) 0.0301(8) Uani 1 1 d . . .
C37 C 0.92261(17) 0.9560(3) 0.63031(16) 0.0254(8) Uani 1 1 d . . .
C38 C 1.0358(2) 0.9776(4) 0.7356(2) 0.0545(11) Uani 1 1 d U . .
C39 C 1.0828(2) 1.0096(4) 0.7016(2) 0.0708(14) Uani 1 1 d U . .
H39A H 1.0683 0.9725 0.6614 0.106 Uiso 1 1 calc R . .
H39B H 1.1308 0.9931 0.7291 0.106 Uiso 1 1 calc R . .
H39C H 1.0784 1.0829 0.6932 0.106 Uiso 1 1 calc R . .
C40 C 1.0461(3) 0.8641(4) 0.7525(3) 0.0916(18) Uani 1 1 d U . .
H40A H 1.0171 0.8444 0.7736 0.137 Uiso 1 1 calc R . .
H40B H 1.0944 0.8516 0.7811 0.137 Uiso 1 1 calc R . .
H40C H 1.0335 0.8239 0.7137 0.137 Uiso 1 1 calc R . .
C41 C 1.0622(2) 1.0379(4) 0.7994(2) 0.0587(12) Uani 1 1 d U . .
H41A H 1.0613 1.1110 0.7907 0.088 Uiso 1 1 calc R . .
H41B H 1.1093 1.0170 0.8268 0.088 Uiso 1 1 calc R . .
H41C H 1.0324 1.0236 0.8207 0.088 Uiso 1 1 calc R . .
C42 C 0.8315(2) 1.2195(3) 0.68384(18) 0.0340(9) Uani 1 1 d . . .
C43 C 0.8354(2) 1.2040(3) 0.7519(2) 0.0472(11) Uani 1 1 d . . .
H43A H 0.8835 1.1963 0.7824 0.071 Uiso 1 1 calc R . .
H43B H 0.8097 1.1427 0.7525 0.071 Uiso 1 1 calc R . .
H43C H 0.8154 1.2632 0.7634 0.071 Uiso 1 1 calc R . .
C44 C 0.8762(2) 1.3133(3) 0.6852(2) 0.0465(11) Uani 1 1 d . . .
H44A H 0.8712 1.3276 0.6422 0.070 Uiso 1 1 calc R . .
H44B H 0.9245 1.2989 0.7129 0.070 Uiso 1 1 calc R . .
H44C H 0.8610 1.3725 0.7015 0.070 Uiso 1 1 calc R . .
C45 C 0.7556(2) 1.2410(3) 0.6371(2) 0.0536(13) Uani 1 1 d . . .
H45A H 0.7384 1.2991 0.6525 0.080 Uiso 1 1 calc R . .
H45B H 0.7275 1.1809 0.6344 0.080 Uiso 1 1 calc R . .
H45C H 0.7531 1.2566 0.5950 0.080 Uiso 1 1 calc R . .
C46 C 0.76465(17) 1.0071(3) 0.47312(16) 0.0244(8) Uani 1 1 d . . .
C47 C 0.69592(17) 1.0092(3) 0.46733(16) 0.0270(8) Uani 1 1 d . . .
C48 C 0.64596(18) 1.0816(3) 0.42753(17) 0.0316(9) Uani 1 1 d . . .
C49 C 0.6670(2) 1.1460(3) 0.39072(18) 0.0367(9) Uani 1 1 d . . .
H49 H 0.6346 1.1935 0.3634 0.044 Uiso 1 1 calc R . .
C50 C 0.73358(19) 1.1444(3) 0.39185(17) 0.0311(9) Uani 1 1 d . A .
C51 C 0.78100(18) 1.0763(3) 0.43473(17) 0.0303(8) Uani 1 1 d . . .
H51 H 0.8266 1.0765 0.4383 0.036 Uiso 1 1 calc R . .
C52 C 0.7531(2) 1.2199(3) 0.3506(2) 0.0450(11) Uani 1 1 d . . .
C56 C 0.57435(19) 1.0966(3) 0.42886(19) 0.0407(10) Uani 1 1 d . . .
C57 C 0.5862(2) 1.1414(3) 0.4952(2) 0.0517(12) Uani 1 1 d . . .
H57A H 0.5418 1.1499 0.4971 0.078 Uiso 1 1 calc R . .
H57B H 0.6091 1.2076 0.5012 0.078 Uiso 1 1 calc R . .
H57C H 0.6150 1.0947 0.5288 0.078 Uiso 1 1 calc R . .
C58 C 0.5284(2) 1.1743(4) 0.3766(2) 0.0598(13) Uani 1 1 d . . .
H58A H 0.5208 1.1487 0.3346 0.090 Uiso 1 1 calc R . .
H58B H 0.5517 1.2403 0.3839 0.090 Uiso 1 1 calc R . .
H58C H 0.4842 1.1822 0.3787 0.090 Uiso 1 1 calc R . .
C59 C 0.5318(2) 0.9966(4) 0.4160(2) 0.0566(13) Uani 1 1 d . . .
H59A H 0.5531 0.9508 0.4525 0.085 Uiso 1 1 calc R . .
H59B H 0.5308 0.9635 0.3779 0.085 Uiso 1 1 calc R . .
H59C H 0.4848 1.0125 0.4097 0.085 Uiso 1 1 calc R . .
C53 C 0.8138(3) 1.1828(4) 0.3387(3) 0.089(2) Uani 1 1 d . A .
H53A H 0.7989 1.1271 0.3078 0.133 Uiso 1 1 calc R . .
H53B H 0.8503 1.1587 0.3786 0.133 Uiso 1 1 calc R . .
H53C H 0.8313 1.2390 0.3220 0.133 Uiso 1 1 calc R . .
C54 C 0.6901(6) 1.2171(11) 0.2791(5) 0.073(3) Uani 0.684(18) 1 d PU A 1
H54A H 0.6786 1.1463 0.2656 0.110 Uiso 0.684(18) 1 calc PR A 1
H54B H 0.7042 1.2523 0.2494 0.110 Uiso 0.684(18) 1 calc PR A 1
H54C H 0.6497 1.2511 0.2795 0.110 Uiso 0.684(18) 1 calc PR A 1
C54A C 0.7040(13) 1.274(3) 0.3016(11) 0.074(4) Uani 0.316(18) 1 d PU A 2
H54D H 0.6745 1.2273 0.2686 0.112 Uiso 0.316(18) 1 calc PR A 2
H54E H 0.7266 1.3210 0.2836 0.112 Uiso 0.316(18) 1 calc PR A 2
H54F H 0.6760 1.3134 0.3178 0.112 Uiso 0.316(18) 1 calc PR A 2
C55 C 0.7545(10) 1.3282(8) 0.3745(7) 0.085(4) Uani 0.626(17) 1 d PU A 1
H55A H 0.7101 1.3610 0.3499 0.128 Uiso 0.626(17) 1 calc PR A 1
H55B H 0.7910 1.3669 0.3697 0.128 Uiso 0.626(17) 1 calc PR A 1
H55C H 0.7633 1.3265 0.4194 0.128 Uiso 0.626(17) 1 calc PR A 1
C55A C 0.8024(15) 1.3084(15) 0.4024(12) 0.085(4) Uani 0.374(17) 1 d PU A 2
H55D H 0.8365 1.2747 0.4402 0.128 Uiso 0.374(17) 1 calc PR A 2
H55E H 0.7734 1.3528 0.4145 0.128 Uiso 0.374(17) 1 calc PR A 2
H55F H 0.8261 1.3492 0.3825 0.128 Uiso 0.374(17) 1 calc PR A 2
H100 H 0.8358(18) 0.780(3) 0.5992(17) 0.042(10) Uiso 1 1 d . . .

loop_
_atom_site_aniso_label
_atom_site_aniso_U_11
_atom_site_aniso_U_22
_atom_site_aniso_U_33
_atom_site_aniso_U_23
_atom_site_aniso_U_13
_atom_site_aniso_U_12
Fe1 0.0291(3) 0.0232(3) 0.0268(3) -0.0007(2) 0.0109(2) -0.0005(2)
P1 0.0423(6) 0.0252(5) 0.0391(6) -0.0003(5) 0.0180(5) -0.0021(5)
P2 0.0377(6) 0.0309(5) 0.0279(5) -0.0041(4) 0.0124(5) -0.0023(5)
P3 0.0300(5) 0.0265(5) 0.0299(5) 0.0012(4) 0.0125(4) -0.0009(4)
P4 0.0312(5) 0.0220(5) 0.0294(5) -0.0010(4) 0.0118(4) 0.0026(4)
O1 0.0241(13) 0.0255(13) 0.0321(14) -0.0064(11) 0.0051(11) 0.0030(11)
O2 0.0283(14) 0.0321(14) 0.0352(14) 0.0084(12) 0.0151(12) 0.0052(11)
C1 0.061(3) 0.035(2) 0.057(3) 0.007(2) 0.034(2) -0.001(2)
C2 0.051(3) 0.034(2) 0.058(3) -0.006(2) 0.020(2) -0.013(2)
C3 0.059(3) 0.025(2) 0.054(3) -0.0032(19) 0.026(2) -0.002(2)
C4 0.043(3) 0.059(3) 0.037(2) -0.012(2) 0.010(2) 0.001(2)
C5 0.050(3) 0.037(2) 0.030(2) -0.0025(18) 0.017(2) 0.000(2)
C6 0.071(3) 0.036(2) 0.040(2) -0.013(2) 0.028(2) -0.007(2)
C7 0.033(2) 0.029(2) 0.046(2) -0.0007(18) 0.018(2) 0.0003(17)
C8 0.038(2) 0.042(3) 0.047(3) -0.008(2) 0.016(2) -0.0033(19)
C9 0.040(3) 0.050(3) 0.068(3) -0.015(3) 0.013(3) -0.007(2)
C10 0.047(3) 0.040(3) 0.112(5) -0.020(3) 0.035(3) -0.015(2)
C11 0.062(3) 0.040(3) 0.084(4) -0.008(3) 0.048(3) -0.014(2)
C12 0.047(3) 0.029(2) 0.058(3) -0.002(2) 0.029(2) -0.0040(19)
C13 0.034(2) 0.027(2) 0.029(2) 0.0010(16) 0.0170(18) -0.0039(17)
C14 0.043(2) 0.031(2) 0.043(2) 0.0058(19) 0.023(2) 0.0024(19)
C15 0.060(3) 0.035(2) 0.056(3) 0.001(2) 0.039(3) 0.000(2)
C16 0.070(3) 0.035(2) 0.042(3) -0.007(2) 0.034(3) -0.011(2)
C17 0.056(3) 0.054(3) 0.032(2) -0.002(2) 0.019(2) -0.009(2)
C18 0.045(2) 0.034(2) 0.035(2) 0.0004(18) 0.020(2) -0.0009(18)
C19 0.029(2) 0.029(2) 0.035(2) 0.0003(17) 0.0121(17) 0.0052(17)
C20 0.045(3) 0.036(2) 0.053(3) -0.004(2) 0.027(2) 0.001(2)
C21 0.066(3) 0.054(3) 0.064(3) -0.011(3) 0.041(3) 0.006(3)
C22 0.053(3) 0.081(4) 0.059(3) -0.004(3) 0.036(3) 0.009(3)
C23 0.042(3) 0.053(3) 0.056(3) 0.005(2) 0.026(2) -0.002(2)
C24 0.035(2) 0.038(2) 0.045(2) 0.0057(19) 0.018(2) 0.0065(19)
C25 0.048(3) 0.039(2) 0.054(3) 0.006(2) 0.021(2) 0.010(2)
C26 0.048(3) 0.040(3) 0.069(3) 0.012(2) 0.014(3) 0.014(2)
C27 0.052(3) 0.042(3) 0.059(3) 0.018(2) 0.003(3) 0.006(2)
C28 0.059(3) 0.063(3) 0.048(3) 0.022(3) 0.015(2) 0.005(3)
C29 0.043(3) 0.053(3) 0.041(2) 0.009(2) 0.013(2) 0.006(2)
C30 0.035(2) 0.026(2) 0.037(2) 0.0003(17) 0.0095(19) 0.0017(17)
C31 0.0233(18) 0.0229(18) 0.0255(18) 0.0000(15) 0.0119(16) 0.0004(15)
C32 0.0240(18) 0.0207(18) 0.0256(18) 0.0042(15) 0.0093(16) -0.0024(15)
C33 0.0235(19) 0.0252(19) 0.0263(19) 0.0021(15) 0.0065(16) 0.0046(15)
C34 0.033(2) 0.0249(19) 0.0264(19) -0.0008(16) 0.0100(17) 0.0004(16)
C35 0.037(2) 0.029(2) 0.0214(18) -0.0036(16) 0.0068(17) -0.0012(17)
C36 0.027(2) 0.030(2) 0.026(2) -0.0009(16) 0.0056(17) 0.0007(16)
C37 0.0254(19) 0.0222(18) 0.0276(19) 0.0016(15) 0.0102(16) 0.0037(15)
C38 0.041(2) 0.053(2) 0.045(2) -0.0132(18) -0.0054(17) 0.0107(18)
C39 0.040(2) 0.093(3) 0.063(3) -0.026(2) 0.006(2) 0.005(2)
C40 0.081(3) 0.055(3) 0.070(3) -0.007(2) -0.034(2) 0.018(2)
C41 0.045(2) 0.060(3) 0.045(2) -0.011(2) -0.007(2) 0.008(2)
C42 0.040(2) 0.027(2) 0.036(2) -0.0053(18) 0.0175(19) 0.0050(18)
C43 0.067(3) 0.036(2) 0.048(3) -0.004(2) 0.034(2) 0.007(2)
C44 0.060(3) 0.028(2) 0.053(3) -0.001(2) 0.026(2) 0.003(2)
C45 0.043(3) 0.046(3) 0.064(3) -0.018(2) 0.015(2) 0.018(2)
C46 0.0232(19) 0.0231(19) 0.0217(18) 0.0001(15) 0.0044(15) 0.0034(15)
C47 0.0261(19) 0.029(2) 0.0238(18) -0.0002(16) 0.0089(16) 0.0009(16)
C48 0.030(2) 0.034(2) 0.0263(19) 0.0020(17) 0.0080(17) 0.0068(17)
C49 0.038(2) 0.037(2) 0.030(2) 0.0044(18) 0.0088(19) 0.0096(18)
C50 0.036(2) 0.029(2) 0.031(2) 0.0066(16) 0.0157(18) 0.0076(17)
C51 0.029(2) 0.030(2) 0.030(2) 0.0027(17) 0.0112(17) 0.0028(16)
C52 0.056(3) 0.041(2) 0.046(3) 0.019(2) 0.030(2) 0.014(2)
C56 0.029(2) 0.049(3) 0.039(2) 0.010(2) 0.0099(19) 0.0096(19)
C57 0.053(3) 0.056(3) 0.053(3) 0.008(2) 0.030(2) 0.019(2)
C58 0.039(3) 0.081(4) 0.058(3) 0.025(3) 0.019(2) 0.026(2)
C59 0.029(2) 0.074(3) 0.062(3) 0.004(3) 0.015(2) 0.001(2)
C53 0.089(4) 0.093(4) 0.113(5) 0.066(4) 0.071(4) 0.031(3)
C54 0.073(6) 0.108(10) 0.040(6) 0.029(6) 0.024(5) 0.000(7)
C54A 0.069(6) 0.108(11) 0.043(7) 0.031(6) 0.020(6) 0.000(8)
C55 0.149(13) 0.034(5) 0.089(10) 0.013(5) 0.067(9) -0.013(7)
C55A 0.148(14) 0.035(6) 0.090(10) 0.015(6) 0.067(10) -0.018(8)

loop_
_atom_type_symbol
_atom_type_description
_atom_type_scat_dispersion_real
_atom_type_scat_dispersion_imag
_atom_type_scat_source
C C 0.0033 0.0016 'International Tables Vol C Tables 4.2.6.8 and 6.1.1.4'
H H 0.0000 0.0000 'International Tables Vol C Tables 4.2.6.8 and 6.1.1.4'
O O 0.0106 0.0060 'International Tables Vol C Tables 4.2.6.8 and 6.1.1.4'
P P 0.1023 0.0942 'International Tables Vol C Tables 4.2.6.8 and 6.1.1.4'
Fe Fe 0.3463 0.8444 'International Tables Vol C Tables 4.2.6.8 and 6.1.1.4'

loop_
_geom_angle_atom_site_label_1
_geom_angle_atom_site_label_2
_geom_angle_atom_site_label_3
_geom_angle
P4 Fe1 P3 142.88(4)
P4 Fe1 C31 81.74(9)
P3 Fe1 C31 81.99(9)
P4 Fe1 P1 100.08(4)
P3 Fe1 P1 95.68(4)
C31 Fe1 P1 177.67(9)
P4 Fe1 P2 103.27(5)
P3 Fe1 P2 108.87(5)
C31 Fe1 P2 86.80(9)
P1 Fe1 P2 94.18(4)
P4 Fe1 H100 67.0(13)
P3 Fe1 H100 80.4(13)
C31 Fe1 H100 91.6(13)
P1 Fe1 H100 87.8(13)
P2 Fe1 H100 170.2(13)
C3 P1 C1 98.16(19)
C3 P1 C2 98.77(19)
C1 P1 C2 97.6(2)
C3 P1 Fe1 120.25(14)
C1 P1 Fe1 117.34(14)
C2 P1 Fe1 120.04(14)
C4 P2 C5 98.60(19)
C4 P2 C6 98.1(2)
C5 P2 C6 96.00(18)
C4 P2 Fe1 119.05(14)
C5 P2 Fe1 119.17(13)
C6 P2 Fe1 120.91(14)
O2 P3 C7 94.81(15)
O2 P3 C13 95.50(15)
C7 P3 C13 97.59(17)
O2 P3 Fe1 119.97(9)
C7 P3 Fe1 123.16(13)
C13 P3 Fe1 119.54(12)
O1 P4 C19 95.51(15)
O1 P4 C30 97.02(15)
C19 P4 C30 100.14(17)
O1 P4 Fe1 114.54(9)
C19 P4 Fe1 122.24(12)
C30 P4 Fe1 121.78(13)
C37 O1 P4 126.2(2)
C47 O2 P3 127.0(2)
P1 C1 H1A 109.5
P1 C1 H1B 109.5
H1A C1 H1B 109.5
P1 C1 H1C 109.5
H1A C1 H1C 109.5
H1B C1 H1C 109.5
P1 C2 H2A 109.5
P1 C2 H2B 109.5
H2A C2 H2B 109.5
P1 C2 H2C 109.5
H2A C2 H2C 109.5
H2B C2 H2C 109.5
P1 C3 H3A 109.5
P1 C3 H3B 109.5
H3A C3 H3B 109.5
P1 C3 H3C 109.5
H3A C3 H3C 109.5
H3B C3 H3C 109.5
P2 C4 H4A 109.5
P2 C4 H4B 109.5
H4A C4 H4B 109.5
P2 C4 H4C 109.5
H4A C4 H4C 109.5
H4B C4 H4C 109.5
P2 C5 H5A 109.5
P2 C5 H5B 109.5
H5A C5 H5B 109.5
P2 C5 H5C 109.5
H5A C5 H5C 109.5
H5B C5 H5C 109.5
P2 C6 H6A 109.5
P2 C6 H6B 109.5
H6A C6 H6B 109.5
P2 C6 H6C 109.5
H6A C6 H6C 109.5
H6B C6 H6C 109.5
C8 C7 C12 118.2(4)
C8 C7 P3 119.0(3)
C12 C7 P3 122.6(3)
C9 C8 C7 120.4(4)
C9 C8 H8 119.8
C7 C8 H8 119.8
C10 C9 C8 120.4(5)
C10 C9 H9 119.8
C8 C9 H9 119.8
C11 C10 C9 120.1(4)
C11 C10 H10 119.9
C9 C10 H10 119.9
C10 C11 C12 120.2(5)
C10 C11 H11 119.9
C12 C11 H11 119.9
C11 C12 C7 120.6(4)
C11 C12 H12 119.7
C7 C12 H12 119.7
C18 C13 C14 116.7(3)
C18 C13 P3 124.6(3)
C14 C13 P3 118.6(3)
C15 C14 C13 121.9(4)
C15 C14 H14 119.0
C13 C14 H14 119.0
C16 C15 C14 120.0(4)
C16 C15 H15 120.0
C14 C15 H15 120.0
C15 C16 C17 119.5(4)
C15 C16 H16 120.2
C17 C16 H16 120.2
C16 C17 C18 120.0(4)
C16 C17 H17 120.0
C18 C17 H17 120.0
C13 C18 C17 121.8(4)
C13 C18 H18 119.1
C17 C18 H18 119.1
C24 C19 C20 117.2(4)
C24 C19 P4 123.5(3)
C20 C19 P4 119.0(3)
C21 C20 C19 121.2(4)
C21 C20 H20 119.4
C19 C20 H20 119.4
C22 C21 C20 120.4(4)
C22 C21 H21 119.8
C20 C21 H21 119.8
C21 C22 C23 119.3(4)
C21 C22 H22 120.4
C23 C22 H22 120.4
C22 C23 C24 120.6(4)
C22 C23 H23 119.7
C24 C23 H23 119.7
C19 C24 C23 121.3(4)
C19 C24 H24 119.4
C23 C24 H24 119.4
C30 C25 C26 120.9(4)
C30 C25 H25 119.6
C26 C25 H25 119.6
C27 C26 C25 120.5(4)
C27 C26 H26 119.7
C25 C26 H26 119.7
C26 C27 C28 119.8(4)
C26 C27 H27 120.1
C28 C27 H27 120.1
C27 C28 C29 119.6(5)
C27 C28 H28 120.2
C29 C28 H28 120.2
C30 C29 C28 121.8(4)
C30 C29 H29 119.1
C28 C29 H29 119.1
C25 C30 C29 117.3(4)
C25 C30 P4 124.0(3)
C29 C30 P4 118.5(3)
C32 C31 C46 111.9(3)
C32 C31 Fe1 112.2(2)
C46 C31 Fe1 118.8(2)
C32 C31 H31A 104.0
C46 C31 H31A 104.0
Fe1 C31 H31A 104.0
C37 C32 C33 117.8(3)
C37 C32 C31 119.4(3)
C33 C32 C31 122.7(3)
C34 C33 C32 121.5(3)
C34 C33 H33 119.3
C32 C33 H33 119.3
C35 C34 C33 117.9(3)
C35 C34 C42 119.3(3)
C33 C34 C42 122.7(3)
C34 C35 C36 124.0(3)
C34 C35 H35 118.0
C36 C35 H35 118.0
C37 C36 C35 115.9(3)
C37 C36 C38 124.4(3)
C35 C36 C38 119.5(3)
C36 C37 C32 122.8(3)
C36 C37 O1 119.0(3)
C32 C37 O1 117.8(3)
C40 C38 C36 112.8(4)
C40 C38 C41 107.1(4)
C36 C38 C41 112.8(3)
C40 C38 C39 109.5(4)
C36 C38 C39 107.6(4)
C41 C38 C39 106.9(4)
C38 C39 H39A 109.5
C38 C39 H39B 109.5
H39A C39 H39B 109.5
C38 C39 H39C 109.5
H39A C39 H39C 109.5
H39B C39 H39C 109.5
C38 C40 H40A 109.5
C38 C40 H40B 109.5
H40A C40 H40B 109.5
C38 C40 H40C 109.5
H40A C40 H40C 109.5
H40B C40 H40C 109.5
C38 C41 H41A 109.5
C38 C41 H41B 109.5
H41A C41 H41B 109.5
C38 C41 H41C 109.5
H41A C41 H41C 109.5
H41B C41 H41C 109.5
C45 C42 C44 109.0(3)
C45 C42 C43 108.7(3)
C44 C42 C43 108.4(3)
C45 C42 C34 112.2(3)
C44 C42 C34 108.6(3)
C43 C42 C34 109.9(3)
C42 C43 H43A 109.5
C42 C43 H43B 109.5
H43A C43 H43B 109.5
C42 C43 H43C 109.5
H43A C43 H43C 109.5
H43B C43 H43C 109.5
C42 C44 H44A 109.5
C42 C44 H44B 109.5
H44A C44 H44B 109.5
C42 C44 H44C 109.5
H44A C44 H44C 109.5
H44B C44 H44C 109.5
C42 C45 H45A 109.5
C42 C45 H45B 109.5
H45A C45 H45B 109.5
C42 C45 H45C 109.5
H45A C45 H45C 109.5
H45B C45 H45C 109.5
C51 C46 C47 116.9(3)
C51 C46 C31 118.4(3)
C47 C46 C31 124.6(3)
O2 C47 C46 120.6(3)
O2 C47 C48 117.1(3)
C46 C47 C48 122.3(3)
C49 C48 C47 116.4(3)
C49 C48 C56 120.6(3)
C47 C48 C56 122.8(3)
C48 C49 C50 124.1(3)
C48 C49 H49 117.9
C50 C49 H49 117.9
C51 C50 C49 116.3(3)
C51 C50 C52 122.6(3)
C49 C50 C52 120.9(3)
C50 C51 C46 123.8(3)
C50 C51 H51 118.1
C46 C51 H51 118.1
C54A C52 C55 73.0(16)
C54A C52 C53 115.4(12)
C55 C52 C53 118.7(7)
C54A C52 C50 121.8(11)
C55 C52 C50 109.7(5)
C53 C52 C50 112.6(3)
C54A C52 C54 33.0(12)
C55 C52 C54 105.8(9)
C53 C52 C54 102.2(5)
C50 C52 C54 106.7(5)
C54A C52 C55A 105.1(17)
C55 C52 C55A 35.5(7)
C53 C52 C55A 91.4(10)
C50 C52 C55A 104.5(7)
C54 C52 C55A 137.6(10)
C59 C56 C48 113.1(3)
C59 C56 C57 110.0(4)
C48 C56 C57 108.5(3)
C59 C56 C58 106.0(3)
C48 C56 C58 111.4(3)
C57 C56 C58 107.7(3)
C56 C57 H57A 109.5
C56 C57 H57B 109.5
H57A C57 H57B 109.5
C56 C57 H57C 109.5
H57A C57 H57C 109.5
H57B C57 H57C 109.5
C56 C58 H58A 109.5
C56 C58 H58B 109.5
H58A C58 H58B 109.5
C56 C58 H58C 109.5
H58A C58 H58C 109.5
H58B C58 H58C 109.5
C56 C59 H59A 109.5
C56 C59 H59B 109.5
H59A C59 H59B 109.5
C56 C59 H59C 109.5
H59A C59 H59C 109.5
H59B C59 H59C 109.5
C52 C53 H53A 109.5
C52 C53 H53B 109.5
H53A C53 H53B 109.5
C52 C53 H53C 109.5
H53A C53 H53C 109.5
H53B C53 H53C 109.5
C52 C54 H54A 109.5
C52 C54 H54B 109.5
H54A C54 H54B 109.5
C52 C54 H54C 109.5
H54A C54 H54C 109.5
H54B C54 H54C 109.5
C52 C54A H54D 109.5
C52 C54A H54E 109.5
H54D C54A H54E 109.5
C52 C54A H54F 109.5
H54D C54A H54F 109.5
H54E C54A H54F 109.5
C52 C55 H55A 109.5
C52 C55 H55B 109.5
H55A C55 H55B 109.5
C52 C55 H55C 109.5
H55A C55 H55C 109.5
H55B C55 H55C 109.5
C52 C55A H55D 109.5
C52 C55A H55E 109.5
H55D C55A H55E 109.5
C52 C55A H55F 109.5
H55D C55A H55F 109.5
H55E C55A H55F 109.5

loop_
_geom_bond_atom_site_label_1
_geom_bond_atom_site_label_2
_geom_bond_distance
Fe1 P4 2.1409(13)
Fe1 P3 2.1420(11)
Fe1 C31 2.165(3)
Fe1 P1 2.2306(12)
Fe1 P2 2.2694(12)
Fe1 H100 1.50(3)
P1 C3 1.832(4)
P1 C1 1.835(4)
P1 C2 1.842(4)
P2 C4 1.835(4)
P2 C5 1.837(4)
P2 C6 1.848(4)
P3 O2 1.661(2)
P3 C7 1.847(4)
P3 C13 1.853(4)
P4 O1 1.663(2)
P4 C19 1.825(4)
P4 C30 1.847(4)
O1 C37 1.399(4)
O2 C47 1.383(4)
C1 H1A 0.9600
C1 H1B 0.9600
C1 H1C 0.9600
C2 H2A 0.9600
C2 H2B 0.9600
C2 H2C 0.9600
C3 H3A 0.9600
C3 H3B 0.9600
C3 H3C 0.9600
C4 H4A 0.9600
C4 H4B 0.9600
C4 H4C 0.9600
C5 H5A 0.9600
C5 H5B 0.9600
C5 H5C 0.9600
C6 H6A 0.9600
C6 H6B 0.9600
C6 H6C 0.9600
C7 C8 1.388(6)
C7 C12 1.393(5)
C8 C9 1.380(6)
C8 H8 0.9300
C9 C10 1.373(7)
C9 H9 0.9300
C10 C11 1.360(7)
C10 H10 0.9300
C11 C12 1.386(5)
C11 H11 0.9300
C12 H12 0.9300
C13 C18 1.373(5)
C13 C14 1.396(5)
C14 C15 1.378(5)
C14 H14 0.9300
C15 C16 1.368(6)
C15 H15 0.9300
C16 C17 1.374(5)
C16 H16 0.9300
C17 C18 1.389(5)
C17 H17 0.9300
C18 H18 0.9300
C19 C24 1.387(5)
C19 C20 1.399(5)
C20 C21 1.394(6)
C20 H20 0.9300
C21 C22 1.371(6)
C21 H21 0.9300
C22 C23 1.374(6)
C22 H22 0.9300
C23 C24 1.393(5)
C23 H23 0.9300
C24 H24 0.9300
C25 C30 1.384(5)
C25 C26 1.392(6)
C25 H25 0.9300
C26 C27 1.367(6)
C26 H26 0.9300
C27 C28 1.369(6)
C27 H27 0.9300
C28 C29 1.389(6)
C28 H28 0.9300
C29 C30 1.387(5)
C29 H29 0.9300
C31 C32 1.499(5)
C31 C46 1.510(4)
C31 H31A 0.9800
C32 C37 1.394(4)
C32 C33 1.403(5)
C33 C34 1.386(5)
C33 H33 0.9300
C34 C35 1.373(5)
C34 C42 1.545(5)
C35 C36 1.399(5)
C35 H35 0.9300
C36 C37 1.392(5)
C36 C38 1.524(5)
C38 C40 1.503(6)
C38 C41 1.531(6)
C38 C39 1.550(7)
C39 H39A 0.9600
C39 H39B 0.9600
C39 H39C 0.9600
C40 H40A 0.9600
C40 H40B 0.9600
C40 H40C 0.9600
C41 H41A 0.9600
C41 H41B 0.9600
C41 H41C 0.9600
C42 C45 1.522(5)
C42 C44 1.523(5)
C42 C43 1.532(5)
C43 H43A 0.9600
C43 H43B 0.9600
C43 H43C 0.9600
C44 H44A 0.9600
C44 H44B 0.9600
C44 H44C 0.9600
C45 H45A 0.9600
C45 H45B 0.9600
C45 H45C 0.9600
C46 C51 1.391(5)
C46 C47 1.397(5)
C47 C48 1.410(5)
C48 C49 1.380(5)
C48 C56 1.534(5)
C49 C50 1.393(5)
C49 H49 0.9300
C50 C51 1.376(5)
C50 C52 1.527(5)
C51 H51 0.9300
C52 C54A 1.35(2)
C52 C55 1.494(11)
C52 C53 1.494(6)
C52 C54 1.607(12)
C52 C55A 1.65(2)
C56 C59 1.524(6)
C56 C57 1.537(6)
C56 C58 1.541(5)
C57 H57A 0.9600
C57 H57B 0.9600
C57 H57C 0.9600
C58 H58A 0.9600
C58 H58B 0.9600
C58 H58C 0.9600
C59 H59A 0.9600
C59 H59B 0.9600
C59 H59C 0.9600
C53 H53A 0.9600
C53 H53B 0.9600
C53 H53C 0.9600
C54 H54A 0.9600
C54 H54B 0.9600
C54 H54C 0.9600
C54A H54D 0.9600
C54A H54E 0.9600
C54A H54F 0.9600
C55 H55A 0.9600
C55 H55B 0.9600
C55 H55C 0.9600
C55A H55D 0.9600
C55A H55E 0.9600
C55A H55F 0.9600
